data_7100490
loop_
_publ_author_name
'Archan Dey'
'Gautam R. Desiraju'

_publ_section_title
;
Correlation between molecular
dipole moment and centrosymmetry
in some crystalline diphenyl ethers.
;
_journal_name_full 'Chemical Communications'
_journal_paper_doi 10.1039/b502516h
_journal_year 2005
_chemical_formula_moiety 'C14 H8 N2 O'
_chemical_formula_sum 'C14 H8 N2 O'
_chemical_formula_weight 220.22
_chemical_melting_point 258
_chemical_name_common '4,4'-Dicyanodiphenyl ether'
_space_group_IT_number 14
_symmetry_cell_setting monoclinic
_symmetry_space_group_name_Hall '-P 2ybc'
_symmetry_space_group_name_H-M 'P 1 21/c 1'
_cell_angle_alpha 90.00
_cell_angle_beta 96.601(2)
_cell_angle_gamma 90.00
_cell_formula_units_Z 4
_cell_length_a 12.5909(18)
_cell_length_b 7.4306(11)
_cell_length_c 11.8337(17)
_cell_measurement_temperature 298(2)
_cell_volume 1099.8(3)
_diffrn_ambient_temperature 298(2)
_exptl_crystal_density_diffrn 1.330
_cod_depositor_comments
;
The following automatic conversions were performed:
'_symmetry_cell_setting' value 'Monoclinic' changed to 'monoclinic'
according to '/home/saulius/struct/CIF-dictionaries/cif_core.dic'
dictionary named 'cif_core.dic' version 2.4.1 from 2010-06-29.

Automatic conversion script
Id: cif_fix_enum 1527 2010-12-29 10:47:43Z saulius 
;
_cod_original_sg_symbol_H-M 'P 21/c'
_cod_database_code 7100490

loop_
_symmetry_equiv_pos_as_xyz
'x, y, z'
'-x, y+1/2, -z+1/2'
'-x, -y, -z'
'x, -y-1/2, z-1/2'

loop_
_atom_site_label
_atom_site_type_symbol
_atom_site_fract_x
_atom_site_fract_y
_atom_site_fract_z
_atom_site_U_iso_or_equiv
_atom_site_adp_type
_atom_site_occupancy
_atom_site_symmetry_multiplicity
_atom_site_calc_flag
_atom_site_refinement_flags
_atom_site_disorder_assembly
_atom_site_disorder_group
O1 O 0.84452(9) 0.06317(19) -0.04354(9) 0.0623(4) Uani 1 1 d . . .
C5 C 0.75262(13) 0.0847(2) -0.11735(13) 0.0461(4) Uani 1 1 d . . .
C8 C 0.84173(13) 0.0446(2) 0.07226(13) 0.0483(4) Uani 1 1 d . . .
C4 C 0.75962(14) 0.0326(2) -0.22763(13) 0.0482(4) Uani 1 1 d . . .
H4 H 0.8222 -0.0194 -0.2471 0.058 Uiso 1 1 calc R . .
C14 C 0.86034(14) -0.0222(3) 0.42450(16) 0.0544(5) Uani 1 1 d . . .
C9 C 0.92595(14) 0.1195(3) 0.14027(14) 0.0529(5) Uani 1 1 d . . .
H9 H 0.9781 0.1840 0.1080 0.064 Uiso 1 1 calc R . .
C2 C 0.58141(13) 0.1360(2) -0.28021(13) 0.0464(4) Uani 1 1 d . . .
C7 C 0.57551(15) 0.1889(2) -0.16874(15) 0.0533(5) Uani 1 1 d . . .
H7 H 0.5133 0.2418 -0.1490 0.064 Uiso 1 1 calc R . .
C3 C 0.67433(14) 0.0573(2) -0.30882(14) 0.0496(5) Uani 1 1 d . . .
H3 H 0.6788 0.0212 -0.3834 0.059 Uiso 1 1 calc R . .
C12 C 0.77067(15) -0.0724(2) 0.23388(15) 0.0547(5) Uani 1 1 d . . .
H12 H 0.7179 -0.1361 0.2657 0.066 Uiso 1 1 calc R . .
C10 C 0.93273(14) 0.0988(3) 0.25605(14) 0.0533(5) Uani 1 1 d . . .
H10 H 0.9895 0.1493 0.3026 0.064 Uiso 1 1 calc R . .
C11 C 0.85459(14) 0.0024(2) 0.30351(13) 0.0464(4) Uani 1 1 d . . .
C1 C 0.49329(15) 0.1654(3) -0.36609(15) 0.0549(5) Uani 1 1 d . . .
C6 C 0.66087(15) 0.1637(3) -0.08771(14) 0.0550(5) Uani 1 1 d . . .
H6 H 0.6569 0.1998 -0.0131 0.066 Uiso 1 1 calc R . .
N2 N 0.86393(13) -0.0442(3) 0.52001(14) 0.0735(5) Uani 1 1 d . . .
C13 C 0.76454(15) -0.0536(3) 0.11780(15) 0.0571(5) Uani 1 1 d . . .
H13 H 0.7089 -0.1065 0.0707 0.068 Uiso 1 1 calc R . .
N1 N 0.42451(15) 0.1888(3) -0.43587(14) 0.0769(6) Uani 1 1 d . . .

loop_
_atom_site_aniso_label
_atom_site_aniso_U_11
_atom_site_aniso_U_22
_atom_site_aniso_U_33
_atom_site_aniso_U_23
_atom_site_aniso_U_13
_atom_site_aniso_U_12
O1 0.0481(8) 0.1000(11) 0.0383(7) -0.0027(6) 0.0026(6) 0.0015(7)
C5 0.0440(10) 0.0527(10) 0.0411(10) 0.0009(7) 0.0028(8) -0.0037(8)
C8 0.0447(10) 0.0607(11) 0.0392(10) -0.0025(8) 0.0032(8) 0.0067(9)
C4 0.0459(10) 0.0580(11) 0.0417(10) -0.0004(8) 0.0092(8) 0.0035(8)
C14 0.0502(11) 0.0652(12) 0.0476(11) 0.0001(9) 0.0048(8) 0.0058(9)
C9 0.0404(10) 0.0693(12) 0.0489(10) 0.0060(9) 0.0044(8) -0.0018(9)
C2 0.0489(10) 0.0477(10) 0.0423(9) 0.0040(8) 0.0044(8) -0.0010(8)
C7 0.0499(11) 0.0584(11) 0.0525(11) -0.0035(8) 0.0092(9) 0.0077(9)
C3 0.0556(11) 0.0571(11) 0.0363(9) -0.0019(8) 0.0065(8) 0.0002(9)
C12 0.0555(12) 0.0573(11) 0.0522(11) 0.0017(8) 0.0096(9) -0.0066(9)
C10 0.0432(10) 0.0688(12) 0.0461(10) -0.0022(9) -0.0032(8) -0.0012(9)
C11 0.0473(10) 0.0491(10) 0.0426(10) 0.0013(8) 0.0039(8) 0.0101(8)
C1 0.0545(12) 0.0624(12) 0.0475(11) 0.0062(9) 0.0052(9) 0.0040(9)
C6 0.0567(12) 0.0670(12) 0.0416(10) -0.0105(9) 0.0076(9) 0.0036(10)
N2 0.0684(12) 0.1032(14) 0.0486(10) 0.0060(9) 0.0061(8) 0.0002(10)
C13 0.0557(11) 0.0652(12) 0.0486(11) -0.0077(9) -0.0008(9) -0.0119(9)
N1 0.0658(12) 0.1011(14) 0.0611(11) 0.0093(10) -0.0036(9) 0.0126(10)

loop_
_geom_bond_atom_site_label_1
_geom_bond_atom_site_label_2
_geom_bond_distance
_geom_bond_site_symmetry_2
_geom_bond_publ_flag
O1 C5 1.377(2) . ?
O1 C8 1.3817(19) . ?
C5 C4 1.374(2) . ?
C5 C6 1.377(2) . ?
C8 C9 1.373(2) . ?
C8 C13 1.374(2) . ?
C4 C3 1.369(2) . ?
C4 H4 0.9300 . ?
C14 N2 1.138(2) . ?
C14 C11 1.437(2) . ?
C9 C10 1.372(2) . ?
C9 H9 0.9300 . ?
C2 C3 1.384(2) . ?
C2 C7 1.387(2) . ?
C2 C1 1.433(2) . ?
C7 C6 1.369(2) . ?
C7 H7 0.9300 . ?
C3 H3 0.9300 . ?
C12 C13 1.374(2) . ?
C12 C11 1.380(2) . ?
C12 H12 0.9300 . ?
C10 C11 1.387(2) . ?
C10 H10 0.9300 . ?
C1 N1 1.139(2) . ?
C6 H6 0.9300 . ?
C13 H13 0.9300 . ?

loop_
_cod_related_entry_id
_cod_related_entry_database
_cod_related_entry_code
1 ChemSpider 73083
